data_4076003
loop_
_publ_author_name
'Norman, David W.'
'McDonald, Robert'
'Stryker, Jeffrey M.'

_publ_section_title
;
 Thermally Stable Chromium(III)\h3-Allyl Complexes. Direct Structural
 Comparison of Neutral Chromium(II) and Cationic Chromium(III)\h3-Allyl
 Redox Isomers
;
_journal_issue 18
_journal_name_full Organometallics
_journal_page_first 4461
_journal_paper_doi 10.1021/om050415z
_journal_volume 24
_journal_year 2005
_chemical_absolute_configuration ad
_chemical_formula_moiety 'C33 H29 Cr O2 P2, F6 P, 1.5(C3 H6 O)'
_chemical_formula_sum 'C37.5 H38 Cr F6 O3.5 P3'
_chemical_formula_weight 803.59
_chemical_name_systematic
;

 ?

;
_space_group_IT_number 19
_symmetry_cell_setting orthorhombic
_symmetry_space_group_name_Hall 'P 2ac 2ab'
_symmetry_space_group_name_H-M 'P 21 21 21'
_atom_sites_solution_hydrogens geom
_atom_sites_solution_primary direct
_atom_sites_solution_secondary difmap
_audit_creation_method 'manual editing of SHELXL template'
_cell_angle_alpha 90.00
_cell_angle_beta 90.00
_cell_angle_gamma 90.00
_cell_formula_units_Z 4
_cell_length_a 12.0893(10)
_cell_length_b 16.7108(14)
_cell_length_c 19.4470(16)
_cell_measurement_reflns_used 4193
_cell_measurement_temperature 193(2)
_cell_measurement_theta_max 25.87
_cell_measurement_theta_min 2.33
_cell_volume 3928.7(6)
_computing_cell_refinement 'Bruker SAINT (Bruker, 1997)'
_computing_data_collection 'Bruker SMART (Bruker, 1997)'
_computing_data_reduction 'Bruker SAINT (Bruker, 1997)'
_computing_molecular_graphics 'Bruker SHELXTL (Bruker, 1997)'
_computing_publication_material 'Bruker SHELXTL (Bruker, 1997)'
_computing_structure_refinement 'SHELXL-97 (Sheldrick, 1997)'
_computing_structure_solution 'SHELXS-97 (Sheldrick, 1990)'
_diffrn_ambient_temperature 193(2)
_diffrn_detector_area_resol_mean 8.192
_diffrn_measured_fraction_theta_full 0.995
_diffrn_measured_fraction_theta_max 0.995
_diffrn_measurement_device_type 'Bruker PLATFORM diffractometer/SMART 1000 CCD area detector'
_diffrn_measurement_method '\w scans'
_diffrn_radiation_monochromator graphite
_diffrn_radiation_source 'fine-focus sealed tube'
_diffrn_radiation_type MoK\a
_diffrn_radiation_wavelength 0.71073
_diffrn_reflns_av_R_equivalents 0.0513
_diffrn_reflns_av_sigmaI/netI 0.0492
_diffrn_reflns_limit_h_max 15
_diffrn_reflns_limit_h_min -15
_diffrn_reflns_limit_k_max 20
_diffrn_reflns_limit_k_min -20
_diffrn_reflns_limit_l_max 24
_diffrn_reflns_limit_l_min -24
_diffrn_reflns_number 26658
_diffrn_reflns_theta_full 26.40
_diffrn_reflns_theta_max 26.40
_diffrn_reflns_theta_min 1.61
_diffrn_standards_decay_% 0
_diffrn_standards_interval_time 0
_diffrn_standards_number 0
_exptl_absorpt_coefficient_mu 0.477
_exptl_absorpt_correction_T_max 0.9362
_exptl_absorpt_correction_T_min 0.7894
_exptl_absorpt_correction_type multi-scan
_exptl_absorpt_process_details 'SADABS (Sheldrick, 1996)'
_exptl_crystal_colour green
_exptl_crystal_density_diffrn 1.359
_exptl_crystal_density_method 'not measured'
_exptl_crystal_description prism
_exptl_crystal_F_000 1656
_exptl_crystal_size_max 0.52
_exptl_crystal_size_mid 0.21
_exptl_crystal_size_min 0.14
_refine_diff_density_max 1.142
_refine_diff_density_min -0.420
_refine_diff_density_rms 0.128
_refine_ls_abs_structure_details 'Flack H D (1983), Acta Cryst. A39, 876-881'
_refine_ls_abs_structure_Flack 0.52(3)
_refine_ls_extinction_method none
_refine_ls_goodness_of_fit_ref 1.079
_refine_ls_hydrogen_treatment constr
_refine_ls_matrix_type full
_refine_ls_number_parameters 463
_refine_ls_number_reflns 7998
_refine_ls_number_restraints 0
_refine_ls_restrained_S_all 1.079
_refine_ls_R_factor_all 0.0859
_refine_ls_R_factor_gt 0.0676
_refine_ls_shift/su_max 0.001
_refine_ls_shift/su_mean 0.000
_refine_ls_structure_factor_coef Fsqd
_refine_ls_weighting_details 'calc w=1/[\s^2^(Fo^2^)+(0.1310P)^2^+0.0545P] where P=(Fo^2^+2Fc^2^)/3'
_refine_ls_weighting_scheme calc
_refine_ls_wR_factor_gt 0.1759
_refine_ls_wR_factor_ref 0.1911
_reflns_number_gt 6474
_reflns_number_total 7998
_reflns_threshold_expression I>2\s(I)
_cod_data_source_file om050415zsi20050525_053205.cif
_cod_data_source_block 10
_cod_depositor_comments
;
The following automatic conversions were performed:

'_symmetry_cell_setting' value 'Orthorhombic' changed to
'orthorhombic' according to
/home/saulius/struct/CIF-dictionaries/cif_core.dic dictionary named
'cif_core.dic' version 2.4.1 from 2010-06-29.

Automatic conversion script
Id: cif_fix_values 1715 2011-07-08 13:25:40Z adriana 
;
_cod_database_code 4076003

loop_
_symmetry_equiv_pos_as_xyz
'x, y, z'
'-x+1/2, -y, z+1/2'
'-x, y+1/2, -z+1/2'
'x+1/2, -y+1/2, -z'

loop_
_atom_site_label
_atom_site_type_symbol
_atom_site_fract_x
_atom_site_fract_y
_atom_site_fract_z
_atom_site_U_iso_or_equiv
_atom_site_adp_type
_atom_site_occupancy
_atom_site_symmetry_multiplicity
_atom_site_calc_flag
_atom_site_refinement_flags
Cr Cr 0.60641(5) 0.18357(4) 0.24908(4) 0.02626(19) Uani 1 1 d .
P1 P 0.52099(9) 0.28916(7) 0.31368(6) 0.0288(3) Uani 1 1 d .
P2 P 0.53590(9) 0.26821(7) 0.16031(6) 0.0307(3) Uani 1 1 d .
O1 O 0.7821(4) 0.2066(3) 0.3559(2) 0.0657(12) Uani 1 1 d .
O2 O 0.8094(3) 0.1969(3) 0.1615(2) 0.0598(11) Uani 1 1 d .
C1 C 0.7136(5) 0.2020(3) 0.3154(3) 0.0453(13) Uani 1 1 d .
C2 C 0.7308(4) 0.1945(3) 0.1959(3) 0.0413(12) Uani 1 1 d .
C3 C 0.4327(4) 0.3528(3) 0.2570(3) 0.0328(10) Uani 1 1 d .
H3A H 0.3633 0.3664 0.2813 0.039 Uiso 1 1 calc R
H3B H 0.4720 0.4033 0.2465 0.039 Uiso 1 1 calc R
C4 C 0.4057(4) 0.3098(3) 0.1907(2) 0.0341(10) Uani 1 1 d .
H4A H 0.3748 0.3476 0.1565 0.041 Uiso 1 1 calc R
H4B H 0.3511 0.2667 0.1990 0.041 Uiso 1 1 calc R
C10 C 0.6356(5) 0.0563(3) 0.2624(3) 0.0510(15) Uani 1 1 d .
H10 H 0.7090 0.0309 0.2716 0.061 Uiso 1 1 calc R
C11 C 0.5596(5) 0.0811(3) 0.3126(3) 0.0468(13) Uani 1 1 d .
H11 H 0.5691 0.0764 0.3635 0.056 Uiso 1 1 calc R
C12 C 0.4616(4) 0.1074(3) 0.2774(3) 0.0383(11) Uani 1 1 d .
H12 H 0.3913 0.1260 0.2993 0.046 Uiso 1 1 calc R
C13 C 0.4811(5) 0.0981(3) 0.2064(3) 0.0410(12) Uani 1 1 d .
H13 H 0.4272 0.1097 0.1687 0.049 Uiso 1 1 calc R
C14 C 0.5887(5) 0.0677(3) 0.1980(3) 0.0500(15) Uani 1 1 d .
H14 H 0.6234 0.0524 0.1532 0.060 Uiso 1 1 calc R
C21 C 0.5985(4) 0.3666(3) 0.3598(2) 0.0329(10) Uani 1 1 d .
C22 C 0.7066(5) 0.3869(3) 0.3429(3) 0.0393(12) Uani 1 1 d .
H22 H 0.7462 0.3555 0.3105 0.047 Uiso 1 1 calc R
C23 C 0.7578(5) 0.4531(4) 0.3733(3) 0.0517(15) Uani 1 1 d .
H23 H 0.8314 0.4675 0.3614 0.062 Uiso 1 1 calc R
C24 C 0.6980(5) 0.4978(3) 0.4215(3) 0.0487(14) Uani 1 1 d .
H24 H 0.7310 0.5436 0.4418 0.058 Uiso 1 1 calc R
C25 C 0.5947(5) 0.4769(3) 0.4396(3) 0.0489(14) Uani 1 1 d .
H25 H 0.5567 0.5064 0.4740 0.059 Uiso 1 1 calc R
C26 C 0.5444(5) 0.4136(3) 0.4085(3) 0.0458(13) Uani 1 1 d .
H26 H 0.4702 0.4010 0.4204 0.055 Uiso 1 1 calc R
C31 C 0.4333(5) 0.2529(3) 0.3826(2) 0.0383(11) Uani 1 1 d .
C32 C 0.4789(5) 0.2242(3) 0.4420(3) 0.0439(12) Uani 1 1 d .
H32 H 0.5571 0.2226 0.4466 0.053 Uiso 1 1 calc R
C33 C 0.4130(7) 0.1973(4) 0.4958(3) 0.0615(18) Uani 1 1 d .
H33 H 0.4463 0.1779 0.5369 0.074 Uiso 1 1 calc R
C34 C 0.2991(7) 0.1986(3) 0.4897(3) 0.0601(18) Uani 1 1 d .
H34 H 0.2537 0.1806 0.5265 0.072 Uiso 1 1 calc R
C35 C 0.2523(5) 0.2260(3) 0.4301(3) 0.0525(14) Uani 1 1 d .
H35 H 0.1740 0.2271 0.4263 0.063 Uiso 1 1 calc R
C36 C 0.3153(4) 0.2521(3) 0.3756(3) 0.0453(13) Uani 1 1 d .
H36 H 0.2812 0.2693 0.3342 0.054 Uiso 1 1 calc R
C41 C 0.5074(4) 0.2229(3) 0.0764(2) 0.0343(11) Uani 1 1 d .
C42 C 0.5941(5) 0.1994(3) 0.0353(3) 0.0485(13) Uani 1 1 d .
H42 H 0.6676 0.2048 0.0520 0.058 Uiso 1 1 calc R
C43 C 0.5769(6) 0.1681(4) -0.0301(3) 0.0571(16) Uani 1 1 d .
H43 H 0.6383 0.1529 -0.0576 0.068 Uiso 1 1 calc R
C44 C 0.4716(6) 0.1591(4) -0.0550(3) 0.0554(16) Uani 1 1 d .
H44 H 0.4591 0.1377 -0.0996 0.067 Uiso 1 1 calc R
C45 C 0.3836(6) 0.1819(4) -0.0136(3) 0.0536(15) Uani 1 1 d .
H45 H 0.3102 0.1759 -0.0302 0.064 Uiso 1 1 calc R
C46 C 0.4009(5) 0.2132(4) 0.0517(3) 0.0496(13) Uani 1 1 d .
H46 H 0.3395 0.2281 0.0795 0.060 Uiso 1 1 calc R
C51 C 0.6136(4) 0.3583(3) 0.1352(2) 0.0326(10) Uani 1 1 d .
C52 C 0.7106(4) 0.3806(3) 0.1668(2) 0.0359(11) Uani 1 1 d .
H52 H 0.7431 0.3472 0.2007 0.043 Uiso 1 1 calc R
C53 C 0.7609(5) 0.4525(4) 0.1486(3) 0.0533(15) Uani 1 1 d .
H53 H 0.8277 0.4681 0.1706 0.064 Uiso 1 1 calc R
C54 C 0.7155(5) 0.5008(3) 0.0997(3) 0.0522(15) Uani 1 1 d .
H54 H 0.7502 0.5499 0.0880 0.063 Uiso 1 1 calc R
C55 C 0.6201(5) 0.4784(3) 0.0674(3) 0.0506(15) Uani 1 1 d .
H55 H 0.5895 0.5117 0.0327 0.061 Uiso 1 1 calc R
C56 C 0.5674(5) 0.4075(4) 0.0847(3) 0.0439(13) Uani 1 1 d .
H56 H 0.5005 0.3926 0.0625 0.053 Uiso 1 1 calc R
P3 P 0.07028(13) 0.39687(10) 0.27176(10) 0.0575(5) Uani 1 1 d .
F1 F 0.1839(4) 0.4356(3) 0.2984(3) 0.1040(17) Uani 1 1 d .
F2 F -0.0387(4) 0.3569(4) 0.2468(3) 0.1178(19) Uani 1 1 d .
F3 F 0.0753(7) 0.4497(4) 0.2053(3) 0.135(2) Uani 1 1 d .
F4 F 0.0659(5) 0.3428(3) 0.3382(3) 0.1086(18) Uani 1 1 d .
F5 F 0.1378(5) 0.3300(3) 0.2356(3) 0.117(2) Uani 1 1 d .
F6 F 0.0050(5) 0.4650(3) 0.3082(4) 0.141(3) Uani 1 1 d .
O1S O 0.2304(4) 0.1521(4) 0.2168(6) 0.153(4) Uani 1 1 d .
C1S C 0.0608(8) 0.1421(5) 0.2721(5) 0.098(3) Uani 1 1 d .
H1SA H 0.0284 0.0883 0.2732 0.118 Uiso 1 1 calc R
H1SB H 0.0016 0.1820 0.2691 0.118 Uiso 1 1 calc R
H1SC H 0.1037 0.1511 0.3142 0.118 Uiso 1 1 calc R
C2S C 0.1308(7) 0.1491(4) 0.2144(8) 0.105(4) Uani 1 1 d .
C3S C 0.0825(8) 0.1547(6) 0.1466(7) 0.121(4) Uani 1 1 d .
H3SA H 0.0443 0.2061 0.1418 0.146 Uiso 1 1 calc R
H3SB H 0.0294 0.1109 0.1402 0.146 Uiso 1 1 calc R
H3SC H 0.1409 0.1507 0.1118 0.146 Uiso 1 1 calc R
O2S O 0.3124(9) 0.4626(7) 0.0695(5) 0.072(3) Uiso 0.50 1 d P
C4S C 0.1716(15) 0.5439(11) 0.0544(9) 0.089(5) Uiso 0.50 1 d P
H4SA H 0.1458 0.5162 0.0958 0.106 Uiso 0.50 1 calc PR
H4SB H 0.1138 0.5420 0.0191 0.106 Uiso 0.50 1 calc PR
H4SC H 0.1884 0.5998 0.0655 0.106 Uiso 0.50 1 calc PR
C5S C 0.2672(14) 0.5062(11) 0.0296(9) 0.077(4) Uiso 0.50 1 d P
C6S C 0.318(3) 0.5357(19) -0.0253(15) 0.174(12) Uiso 0.50 1 d P
H6SA H 0.3854 0.5635 -0.0110 0.209 Uiso 0.50 1 calc PR
H6SB H 0.2686 0.5734 -0.0488 0.209 Uiso 0.50 1 calc PR
H6SC H 0.3370 0.4919 -0.0566 0.209 Uiso 0.50 1 calc PR

loop_
_atom_site_aniso_label
_atom_site_aniso_U_11
_atom_site_aniso_U_22
_atom_site_aniso_U_33
_atom_site_aniso_U_23
_atom_site_aniso_U_13
_atom_site_aniso_U_12
Cr 0.0239(3) 0.0204(3) 0.0345(4) -0.0006(3) 0.0003(3) 0.0017(2)
P1 0.0253(5) 0.0257(6) 0.0353(6) -0.0026(5) 0.0004(5) 0.0035(4)
P2 0.0267(6) 0.0307(6) 0.0346(6) 0.0048(5) -0.0010(5) -0.0011(5)
O1 0.064(3) 0.064(3) 0.069(3) -0.007(2) -0.031(2) 0.015(2)
O2 0.041(2) 0.067(3) 0.071(3) -0.002(2) 0.0153(19) 0.001(2)
C1 0.042(3) 0.036(3) 0.058(3) -0.007(3) -0.005(3) 0.010(2)
C2 0.034(3) 0.036(3) 0.054(3) -0.001(2) -0.003(2) -0.002(2)
C3 0.030(2) 0.026(2) 0.043(3) 0.002(2) 0.001(2) 0.0055(17)
C4 0.025(2) 0.036(3) 0.041(2) 0.008(2) -0.0008(19) 0.0006(19)
C10 0.044(3) 0.016(2) 0.093(5) 0.003(3) -0.004(3) 0.0019(19)
C11 0.053(3) 0.030(3) 0.057(3) 0.011(2) -0.003(3) -0.012(2)
C12 0.033(3) 0.024(2) 0.059(3) 0.001(2) 0.004(2) -0.009(2)
C13 0.050(3) 0.028(2) 0.044(3) -0.002(2) -0.006(2) -0.017(2)
C14 0.055(4) 0.035(3) 0.060(4) -0.019(3) 0.021(3) -0.012(3)
C21 0.037(2) 0.026(2) 0.036(2) 0.0014(19) -0.008(2) 0.001(2)
C22 0.047(3) 0.038(3) 0.033(2) -0.006(2) 0.001(2) -0.005(2)
C23 0.047(3) 0.042(3) 0.066(4) 0.002(3) -0.010(3) -0.013(3)
C24 0.068(4) 0.029(3) 0.049(3) -0.005(2) -0.020(3) -0.002(3)
C25 0.050(3) 0.039(3) 0.058(3) -0.015(3) 0.002(3) 0.004(3)
C26 0.042(3) 0.041(3) 0.055(3) -0.012(3) 0.007(2) 0.002(2)
C31 0.054(3) 0.028(3) 0.033(2) -0.0043(19) 0.009(2) -0.004(2)
C32 0.055(3) 0.035(3) 0.042(3) 0.001(2) 0.005(2) 0.002(3)
C33 0.100(6) 0.045(4) 0.039(3) 0.004(3) 0.011(3) 0.009(4)
C34 0.099(5) 0.033(3) 0.048(3) -0.005(3) 0.031(3) -0.012(3)
C35 0.057(3) 0.039(3) 0.061(4) -0.003(3) 0.015(3) -0.008(3)
C36 0.039(3) 0.037(3) 0.060(3) -0.004(2) 0.013(2) -0.002(2)
C41 0.046(3) 0.027(3) 0.030(2) 0.0028(19) -0.008(2) -0.003(2)
C42 0.058(3) 0.043(3) 0.044(3) -0.001(2) -0.001(3) -0.002(3)
C43 0.075(4) 0.051(4) 0.045(3) -0.004(3) 0.007(3) -0.002(3)
C44 0.080(4) 0.049(3) 0.038(3) -0.003(2) -0.008(3) -0.004(3)
C45 0.070(4) 0.044(3) 0.046(3) 0.010(3) -0.021(3) -0.005(3)
C46 0.063(4) 0.042(3) 0.044(3) 0.003(2) -0.010(3) 0.004(3)
C51 0.034(2) 0.027(2) 0.037(2) 0.0044(19) 0.005(2) 0.001(2)
C52 0.038(3) 0.035(3) 0.035(3) -0.005(2) 0.007(2) -0.010(2)
C53 0.057(4) 0.040(3) 0.063(4) -0.004(3) 0.009(3) -0.017(3)
C54 0.059(4) 0.030(3) 0.068(4) -0.006(3) 0.022(3) -0.014(3)
C55 0.060(4) 0.033(3) 0.059(3) 0.016(3) 0.015(3) 0.010(3)
C56 0.037(3) 0.045(3) 0.050(3) 0.014(3) 0.006(2) 0.007(2)
P3 0.0427(8) 0.0438(9) 0.0859(12) 0.0046(8) 0.0107(7) 0.0080(6)
F1 0.056(2) 0.094(4) 0.162(5) -0.027(4) 0.022(3) -0.024(2)
F2 0.060(3) 0.143(5) 0.150(5) -0.016(4) -0.026(3) -0.006(3)
F3 0.189(7) 0.102(4) 0.115(4) 0.043(4) 0.021(5) 0.013(5)
F4 0.113(4) 0.114(4) 0.099(4) 0.041(3) -0.004(3) -0.031(3)
F5 0.095(3) 0.079(3) 0.177(6) -0.032(3) 0.036(4) 0.027(3)
F6 0.094(4) 0.091(4) 0.238(7) -0.028(5) 0.064(5) 0.026(3)
O1S 0.039(3) 0.070(4) 0.352(13) -0.026(6) 0.002(5) 0.007(3)
C1S 0.098(7) 0.059(5) 0.138(8) 0.020(5) -0.002(6) -0.012(5)
C2S 0.052(5) 0.029(3) 0.235(13) 0.007(6) -0.024(6) 0.004(3)
C3S 0.069(6) 0.079(6) 0.216(13) 0.051(8) 0.044(7) 0.009(5)

loop_
_atom_type_symbol
_atom_type_description
_atom_type_scat_dispersion_real
_atom_type_scat_dispersion_imag
_atom_type_scat_source
C C 0.0033 0.0016 'International Tables Vol C Tables 4.2.6.8 and 6.1.1.4'
H H 0.0000 0.0000 'International Tables Vol C Tables 4.2.6.8 and 6.1.1.4'
O O 0.0106 0.0060 'International Tables Vol C Tables 4.2.6.8 and 6.1.1.4'
F F 0.0171 0.0103 'International Tables Vol C Tables 4.2.6.8 and 6.1.1.4'
P P 0.1023 0.0942 'International Tables Vol C Tables 4.2.6.8 and 6.1.1.4'
Cr Cr 0.3209 0.6236 'International Tables Vol C Tables 4.2.6.8 and 6.1.1.4'

loop_
_geom_angle_atom_site_label_1
_geom_angle_atom_site_label_2
_geom_angle_atom_site_label_3
_geom_angle
C2 Cr C1 78.6(2)
C2 Cr C10 91.8(2)
C1 Cr C10 88.1(2)
C2 Cr C11 127.5(2)
C1 Cr C11 85.3(2)
C10 Cr C11 37.6(2)
C2 Cr C14 85.0(2)
C1 Cr C14 122.1(2)
C10 Cr C14 37.1(2)
C11 Cr C14 62.4(2)
C2 Cr C12 147.0(2)
C1 Cr C12 118.1(2)
C10 Cr C12 62.6(2)
C11 Cr C12 37.9(2)
C14 Cr C12 62.0(2)
C2 Cr C13 114.1(2)
C1 Cr C13 146.7(2)
C10 Cr C13 62.0(2)
C11 Cr C13 62.3(2)
C14 Cr C13 37.0(2)
C12 Cr C13 36.73(19)
C2 Cr P2 80.01(17)
C1 Cr P2 130.82(18)
C10 Cr P2 136.38(18)
C11 Cr P2 141.23(16)
C14 Cr P2 99.28(18)
C12 Cr P2 103.65(14)
C13 Cr P2 82.43(14)
C2 Cr P1 125.07(17)
C1 Cr P1 79.32(17)
C10 Cr P1 136.71(18)
C11 Cr P1 99.72(17)
C14 Cr P1 147.87(15)
C12 Cr P1 87.29(14)
C13 Cr P1 111.82(15)
P2 Cr P1 77.84(5)
C31 P1 C21 100.0(2)
C31 P1 C3 107.0(2)
C21 P1 C3 100.3(2)
C31 P1 Cr 113.13(17)
C21 P1 Cr 123.76(17)
C3 P1 Cr 110.84(15)
C4 P2 C41 106.6(2)
C4 P2 C51 102.4(2)
C41 P2 C51 101.4(2)
C4 P2 Cr 107.46(16)
C41 P2 Cr 117.78(16)
C51 P2 Cr 119.59(16)
O1 C1 Cr 174.1(5)
O2 C2 Cr 176.2(5)
C4 C3 P1 110.9(3)
C3 C4 P2 105.7(3)
C14 C10 C11 108.6(5)
C14 C10 Cr 72.1(3)
C11 C10 Cr 71.8(3)
C10 C11 C12 107.4(5)
C10 C11 Cr 70.6(3)
C12 C11 Cr 72.8(3)
C13 C12 C11 107.2(5)
C13 C12 Cr 71.9(3)
C11 C12 Cr 69.2(3)
C14 C13 C12 107.9(5)
C14 C13 Cr 69.4(3)
C12 C13 Cr 71.3(3)
C10 C14 C13 108.9(5)
C10 C14 Cr 70.8(3)
C13 C14 Cr 73.6(3)
C22 C21 C26 117.6(5)
C22 C21 P1 122.5(4)
C26 C21 P1 119.4(4)
C21 C22 C23 120.6(5)
C22 C23 C24 118.4(5)
C25 C24 C23 121.2(5)
C24 C25 C26 120.0(5)
C25 C26 C21 122.0(5)
C32 C31 C36 118.5(5)
C32 C31 P1 120.5(4)
C36 C31 P1 121.0(4)
C31 C32 C33 121.3(6)
C34 C33 C32 120.1(6)
C35 C34 C33 119.3(5)
C34 C35 C36 122.0(6)
C35 C36 C31 118.8(6)
C42 C41 C46 118.4(5)
C42 C41 P2 119.5(4)
C46 C41 P2 122.1(4)
C41 C42 C43 121.6(6)
C44 C43 C42 120.3(6)
C43 C44 C45 118.4(5)
C44 C45 C46 121.3(6)
C41 C46 C45 120.0(6)
C52 C51 C56 119.7(5)
C52 C51 P2 122.6(4)
C56 C51 P2 117.6(4)
C51 C52 C53 119.5(5)
C54 C53 C52 120.8(6)
C53 C54 C55 119.9(5)
C54 C55 C56 120.7(6)
C55 C56 C51 119.3(6)
F5 P3 F2 89.7(3)
F5 P3 F6 178.7(4)
F2 P3 F6 91.5(3)
F5 P3 F3 90.6(3)
F2 P3 F3 91.0(4)
F6 P3 F3 89.0(4)
F5 P3 F4 88.7(3)
F2 P3 F4 88.9(3)
F6 P3 F4 91.7(4)
F3 P3 F4 179.3(4)
F5 P3 F1 89.2(3)
F2 P3 F1 178.3(4)
F6 P3 F1 89.6(3)
F3 P3 F1 90.4(4)
F4 P3 F1 89.7(3)
O1S C2S C1S 124.9(14)
O1S C2S C3S 115.9(13)
C1S C2S C3S 119.2(8)
O2S C5S C6S 122(2)
O2S C5S C4S 115.3(15)
C6S C5S C4S 119(2)

loop_
_geom_bond_atom_site_label_1
_geom_bond_atom_site_label_2
_geom_bond_distance
Cr C2 1.834(5)
Cr C1 1.854(6)
Cr C10 2.171(5)
Cr C11 2.186(5)
Cr C14 2.187(5)
Cr C12 2.234(5)
Cr C13 2.242(5)
Cr P2 2.3889(13)
Cr P1 2.3994(13)
P1 C31 1.813(5)
P1 C21 1.832(5)
P1 C3 1.866(4)
P2 C4 1.820(5)
P2 C41 1.832(5)
P2 C51 1.841(5)
O1 C1 1.146(7)
O2 C2 1.162(7)
C3 C4 1.511(7)
C10 C14 1.387(9)
C10 C11 1.404(9)
C11 C12 1.437(8)
C12 C13 1.410(7)
C13 C14 1.407(8)
C21 C22 1.390(7)
C21 C26 1.393(7)
C22 C23 1.399(8)
C23 C24 1.399(9)
C24 C25 1.343(9)
C25 C26 1.362(8)
C31 C32 1.367(7)
C31 C36 1.434(8)
C32 C33 1.390(8)
C33 C34 1.383(10)
C34 C35 1.369(9)
C35 C36 1.375(8)
C41 C42 1.374(8)
C41 C46 1.384(8)
C42 C43 1.392(8)
C43 C44 1.371(10)
C44 C45 1.388(9)
C45 C46 1.390(7)
C51 C52 1.375(7)
C51 C56 1.398(7)
C52 C53 1.392(8)
C53 C54 1.363(9)
C54 C55 1.365(9)
C55 C56 1.386(8)
P3 F5 1.553(5)
P3 F2 1.555(5)
P3 F6 1.555(5)
P3 F3 1.567(5)
P3 F4 1.577(5)
P3 F1 1.604(5)
O1S C2S 1.206(9)
C1S C2S 1.411(15)
C2S C3S 1.445(15)
O2S C5S 1.197(18)
C4S C5S 1.40(2)
C5S C6S 1.33(3)

loop_
_geom_torsion_atom_site_label_1
_geom_torsion_atom_site_label_2
_geom_torsion_atom_site_label_3
_geom_torsion_atom_site_label_4
_geom_torsion
C2 Cr P1 C31 -159.2(3)
C1 Cr P1 C31 -91.4(3)
C10 Cr P1 C31 -15.9(3)
C11 Cr P1 C31 -8.1(3)
C14 Cr P1 C31 44.3(4)
C12 Cr P1 C31 27.8(2)
C13 Cr P1 C31 55.8(2)
P2 Cr P1 C31 132.4(2)
C2 Cr P1 C21 -38.4(3)
C1 Cr P1 C21 29.3(3)
C10 Cr P1 C21 104.8(3)
C11 Cr P1 C21 112.6(2)
C14 Cr P1 C21 165.1(4)
C12 Cr P1 C21 148.6(2)
C13 Cr P1 C21 176.6(2)
P2 Cr P1 C21 -106.80(19)
C2 Cr P1 C3 80.6(3)
C1 Cr P1 C3 148.3(2)
C10 Cr P1 C3 -136.2(3)
C11 Cr P1 C3 -128.4(2)
C14 Cr P1 C3 -75.9(4)
C12 Cr P1 C3 -92.4(2)
C13 Cr P1 C3 -64.4(2)
P2 Cr P1 C3 12.19(16)
C2 Cr P2 C4 -164.8(2)
C1 Cr P2 C4 -99.5(3)
C10 Cr P2 C4 113.2(3)
C11 Cr P2 C4 55.0(3)
C14 Cr P2 C4 112.0(2)
C12 Cr P2 C4 48.7(2)
C13 Cr P2 C4 78.9(2)
P1 Cr P2 C4 -35.40(17)
C2 Cr P2 C41 75.0(3)
C1 Cr P2 C41 140.3(3)
C10 Cr P2 C41 -7.0(3)
C11 Cr P2 C41 -65.2(3)
C14 Cr P2 C41 -8.2(2)
C12 Cr P2 C41 -71.5(2)
C13 Cr P2 C41 -41.3(2)
P1 Cr P2 C41 -155.62(19)
C2 Cr P2 C51 -48.8(2)
C1 Cr P2 C51 16.5(3)
C10 Cr P2 C51 -130.8(3)
C11 Cr P2 C51 171.0(3)
C14 Cr P2 C51 -132.0(2)
C12 Cr P2 C51 164.7(2)
C13 Cr P2 C51 -165.1(2)
P1 Cr P2 C51 80.60(18)
C2 Cr C1 O1 -81(6)
C10 Cr C1 O1 11(6)
C11 Cr C1 O1 49(6)
C14 Cr C1 O1 -4(6)
C12 Cr C1 O1 69(6)
C13 Cr C1 O1 36(6)
P2 Cr C1 O1 -147(6)
P1 Cr C1 O1 150(6)
C1 Cr C2 O2 109(7)
C10 Cr C2 O2 21(7)
C11 Cr C2 O2 34(7)
C14 Cr C2 O2 -15(7)
C12 Cr C2 O2 -16(8)
C13 Cr C2 O2 -39(7)
P2 Cr C2 O2 -116(7)
P1 Cr C2 O2 177(100)
C31 P1 C3 C4 -105.6(3)
C21 P1 C3 C4 150.5(3)
Cr P1 C3 C4 18.2(3)
P1 C3 C4 P2 -46.7(4)
C41 P2 C4 C3 -175.4(3)
C51 P2 C4 C3 -69.4(3)
Cr P2 C4 C3 57.5(3)
C2 Cr C10 C14 -79.3(3)
C1 Cr C10 C14 -157.8(4)
C11 Cr C10 C14 117.4(5)
C12 Cr C10 C14 79.0(3)
C13 Cr C10 C14 37.3(3)
P2 Cr C10 C14 -1.9(4)
P1 Cr C10 C14 130.1(3)
C2 Cr C10 C11 163.3(4)
C1 Cr C10 C11 84.8(4)
C14 Cr C10 C11 -117.4(5)
C12 Cr C10 C11 -38.4(3)
C13 Cr C10 C11 -80.1(4)
P2 Cr C10 C11 -119.3(3)
P1 Cr C10 C11 12.7(4)
C14 C10 C11 C12 1.0(6)
Cr C10 C11 C12 64.0(3)
C14 C10 C11 Cr -63.1(4)
C2 Cr C11 C10 -21.2(5)
C1 Cr C11 C10 -92.9(4)
C14 Cr C11 C10 37.2(3)
C12 Cr C11 C10 116.1(5)
C13 Cr C11 C10 79.2(4)
P2 Cr C11 C10 106.1(4)
P1 Cr C11 C10 -171.2(3)
C2 Cr C11 C12 -137.3(3)
C1 Cr C11 C12 151.0(4)
C10 Cr C11 C12 -116.1(5)
C14 Cr C11 C12 -78.9(4)
C13 Cr C11 C12 -37.0(3)
P2 Cr C11 C12 -10.0(5)
P1 Cr C11 C12 72.7(3)
C10 C11 C12 C13 -0.2(6)
Cr C11 C12 C13 62.4(4)
C10 C11 C12 Cr -62.6(4)
C2 Cr C12 C13 -36.2(5)
C1 Cr C12 C13 -150.3(3)
C10 Cr C12 C13 -79.0(4)
C11 Cr C12 C13 -117.1(5)
C14 Cr C12 C13 -36.9(4)
P2 Cr C12 C13 56.5(3)
P1 Cr C12 C13 133.3(3)
C2 Cr C12 C11 80.9(5)
C1 Cr C12 C11 -33.3(4)
C10 Cr C12 C11 38.1(3)
C14 Cr C12 C11 80.2(4)
C13 Cr C12 C11 117.1(5)
P2 Cr C12 C11 173.6(3)
P1 Cr C12 C11 -109.6(3)
C11 C12 C13 C14 -0.6(6)
Cr C12 C13 C14 60.0(3)
C11 C12 C13 Cr -60.6(3)
C2 Cr C13 C14 41.1(4)
C1 Cr C13 C14 -65.6(5)
C10 Cr C13 C14 -37.4(4)
C11 Cr C13 C14 -80.1(4)
C12 Cr C13 C14 -118.3(5)
P2 Cr C13 C14 116.5(3)
P1 Cr C13 C14 -169.9(3)
C2 Cr C13 C12 159.4(3)
C1 Cr C13 C12 52.7(6)
C10 Cr C13 C12 80.9(4)
C11 Cr C13 C12 38.2(3)
C14 Cr C13 C12 118.3(5)
P2 Cr C13 C12 -125.2(3)
P1 Cr C13 C12 -51.6(3)
C11 C10 C14 C13 -1.4(6)
Cr C10 C14 C13 -64.3(4)
C11 C10 C14 Cr 62.9(4)
C12 C13 C14 C10 1.2(6)
Cr C13 C14 C10 62.5(4)
C12 C13 C14 Cr -61.2(4)
C2 Cr C14 C10 99.7(4)
C1 Cr C14 C10 26.5(4)
C11 Cr C14 C10 -37.6(3)
C12 Cr C14 C10 -80.7(3)
C13 Cr C14 C10 -117.3(5)
P2 Cr C14 C10 178.7(3)
P1 Cr C14 C10 -99.4(4)
C2 Cr C14 C13 -143.0(4)
C1 Cr C14 C13 143.8(4)
C10 Cr C14 C13 117.3(5)
C11 Cr C14 C13 79.7(4)
C12 Cr C14 C13 36.6(3)
P2 Cr C14 C13 -64.0(3)
P1 Cr C14 C13 17.9(6)
C31 P1 C21 C22 149.1(4)
C3 P1 C21 C22 -101.4(4)
Cr P1 C21 C22 22.5(5)
C31 P1 C21 C26 -38.3(5)
C3 P1 C21 C26 71.3(4)
Cr P1 C21 C26 -164.9(3)
C26 C21 C22 C23 -1.1(8)
P1 C21 C22 C23 171.6(4)
C21 C22 C23 C24 0.8(8)
C22 C23 C24 C25 1.4(9)
C23 C24 C25 C26 -3.1(9)
C24 C25 C26 C21 2.7(9)
C22 C21 C26 C25 -0.6(8)
P1 C21 C26 C25 -173.6(5)
C21 P1 C31 C32 -57.3(5)
C3 P1 C31 C32 -161.4(4)
Cr P1 C31 C32 76.3(4)
C21 P1 C31 C36 124.0(4)
C3 P1 C31 C36 19.9(5)
Cr P1 C31 C36 -102.4(4)
C36 C31 C32 C33 -2.3(8)
P1 C31 C32 C33 179.0(4)
C31 C32 C33 C34 0.5(9)
C32 C33 C34 C35 0.5(9)
C33 C34 C35 C36 0.3(9)
C34 C35 C36 C31 -2.1(8)
C32 C31 C36 C35 3.0(8)
P1 C31 C36 C35 -178.3(4)
C4 P2 C41 C42 168.3(4)
C51 P2 C41 C42 61.5(5)
Cr P2 C41 C42 -71.0(4)
C4 P2 C41 C46 -9.9(5)
C51 P2 C41 C46 -116.7(4)
Cr P2 C41 C46 110.8(4)
C46 C41 C42 C43 1.2(8)
P2 C41 C42 C43 -177.0(5)
C41 C42 C43 C44 -0.7(9)
C42 C43 C44 C45 0.0(9)
C43 C44 C45 C46 0.1(9)
C42 C41 C46 C45 -1.2(8)
P2 C41 C46 C45 177.1(4)
C44 C45 C46 C41 0.5(9)
C4 P2 C51 C52 117.0(4)
C41 P2 C51 C52 -133.0(4)
Cr P2 C51 C52 -1.6(5)
C4 P2 C51 C56 -59.2(4)
C41 P2 C51 C56 50.8(4)
Cr P2 C51 C56 -177.8(3)
C56 C51 C52 C53 0.7(8)
P2 C51 C52 C53 -175.4(4)
C51 C52 C53 C54 -0.4(9)
C52 C53 C54 C55 -0.6(9)
C53 C54 C55 C56 1.2(9)
C54 C55 C56 C51 -0.8(8)
C52 C51 C56 C55 -0.2(8)
P2 C51 C56 C55 176.1(4)
